data_4112735
loop_
_publ_author_name
'Malcolm H. Chisholm'
'Robin J. H. Clark'
'Judith Gallucci'
'Christopher M. Hadad'
'Nathan J. Patmore'

_publ_section_title
;
 Electronically-Coupled Tungsten-Tungsten Quadruple Bonds: Comparisons of
 Electron Delocalization in 3,6-Dioxypyridazine and Oxalate-Bridged
 Compounds
;
_journal_name_full 'Journal of the American Chemical Society'
_journal_page_first 8303
_journal_page_last 8313
_journal_paper_doi 10.1021/ja048768x
_journal_volume 126
_journal_year 2004
_chemical_formula_sum 'C50 H88 F6 N2 O18 P W4'
_chemical_formula_weight 1885.59
_chemical_name_systematic
;
 ?
;
_space_group_IT_number 14
_symmetry_cell_setting monoclinic
_symmetry_space_group_name_Hall '-P 2ybc'
_symmetry_space_group_name_H-M 'P 1 21/c 1'
_atom_sites_solution_hydrogens geom
_atom_sites_solution_primary heavy
_atom_sites_solution_secondary difmap
_audit_creation_method SHELXL-97
_cell_angle_alpha 90.00
_cell_angle_beta 109.895(3)
_cell_angle_gamma 90.00
_cell_formula_units_Z 8
_cell_length_a 19.915(1)
_cell_length_b 34.809(2)
_cell_length_c 20.334(1)
_cell_measurement_temperature 200(2)
_cell_volume 13254.7(12)
_computing_cell_refinement 'DENZO (Otwinowski & Minor, 1997)'
_computing_data_collection 'COLLECT (Nonius, 1999)'
_computing_data_reduction 'DENZO (Otwinowski & Minor, 1997)'
_computing_structure_refinement 'SHELXL-97 (Sheldrick, 1997)'
_computing_structure_solution 'SHELXS-97 (Sheldrick, 1997)'
_diffrn_ambient_temperature 200(2)
_diffrn_measured_fraction_theta_full 0.999
_diffrn_measured_fraction_theta_max 0.999
_diffrn_measurement_device_type 'Nonius Kappa CCD'
_diffrn_measurement_method 'phi and omega scans'
_diffrn_radiation_monochromator graphite
_diffrn_radiation_source 'fine-focus sealed tube'
_diffrn_radiation_type MoK\a
_diffrn_radiation_wavelength 0.71073
_diffrn_reflns_av_R_equivalents 0.058
_diffrn_reflns_limit_h_max 25
_diffrn_reflns_limit_h_min -25
_diffrn_reflns_limit_k_max 45
_diffrn_reflns_limit_k_min -45
_diffrn_reflns_limit_l_max 26
_diffrn_reflns_limit_l_min -26
_diffrn_reflns_number 224111
_diffrn_reflns_theta_full 27.48
_diffrn_reflns_theta_max 27.48
_diffrn_reflns_theta_min 2.05
_exptl_absorpt_coefficient_mu 7.024
_exptl_absorpt_correction_type empirical
_exptl_crystal_density_diffrn 1.890
_exptl_crystal_description chunk
_exptl_crystal_F_000 7288
_exptl_crystal_size_max 0.27
_exptl_crystal_size_mid 0.23
_exptl_crystal_size_min 0.19
_refine_diff_density_max 2.021
_refine_diff_density_min -1.156
_refine_diff_density_rms 0.152
_refine_ls_extinction_method none
_refine_ls_goodness_of_fit_ref 1.019
_refine_ls_hydrogen_treatment constr
_refine_ls_matrix_type full
_refine_ls_number_parameters 1312
_refine_ls_number_reflns 30374
_refine_ls_number_restraints 106
_refine_ls_restrained_S_all 1.022
_refine_ls_R_factor_all 0.0995
_refine_ls_R_factor_gt 0.0443
_refine_ls_shift/su_max 0.003
_refine_ls_shift/su_mean 0.000
_refine_ls_structure_factor_coef Fsqd
_refine_ls_weighting_details 'calc w=1/[\s^2^(Fo^2^)+(0.0562P)^2^+20.8700P] where P=(Fo^2^+2Fc^2^)/3'
_refine_ls_weighting_scheme calc
_refine_ls_wR_factor_gt 0.1085
_refine_ls_wR_factor_ref 0.1279
_reflns_number_gt 16834
_reflns_number_total 30374
_reflns_threshold_expression >2sigma(I)
_cod_data_source_file ja048768xsi20040303_023916.cif
_cod_data_source_block I+PF6-
_cod_database_code 4112735

loop_
_symmetry_equiv_pos_as_xyz
'x, y, z'
'x, -y+1/2, z+1/2'
'-x, -y, -z'
'-x, y-1/2, -z-1/2'

loop_
_atom_site_label
_atom_site_type_symbol
_atom_site_fract_x
_atom_site_fract_y
_atom_site_fract_z
_atom_site_U_iso_or_equiv
_atom_site_adp_type
_atom_site_occupancy
_atom_site_symmetry_multiplicity
_atom_site_calc_flag
_atom_site_refinement_flags
_atom_site_disorder_assembly
_atom_site_disorder_group
W1 W 0.450900(18) 0.350422(10) 0.544955(16) 0.04130(9) Uani 1 1 d . . .
W2 W 0.498663(16) 0.355280(9) 0.461392(15) 0.03422(8) Uani 1 1 d . . .
W3 W 0.496592(15) 0.402342(9) 0.305108(15) 0.03449(9) Uani 1 1 d . . .
W4 W 0.441864(16) 0.442982(9) 0.220033(16) 0.03845(9) Uani 1 1 d . F .
W5 W 0.060426(17) 0.443574(9) 0.278179(16) 0.03883(9) Uani 1 1 d . G .
W6 W 0.008707(15) 0.401856(9) 0.193784(15) 0.03443(9) Uani 1 1 d . . .
W7 W 0.010889(15) 0.354929(9) 0.039029(15) 0.03274(8) Uani 1 1 d . . .
W8 W 0.060506(17) 0.350419(10) -0.043145(16) 0.03782(9) Uani 1 1 d . H .
P1 P 0.1434(2) 0.40820(13) 0.6214(2) 0.1064(12) Uani 1 1 d . . .
P2 P 0.6280(2) 0.33122(13) 0.8983(2) 0.1009(11) Uani 1 1 d . . .
N1 N 0.4213(3) 0.39451(16) 0.4120(3) 0.0332(14) Uani 1 1 d . . .
N2 N 0.4194(3) 0.41363(17) 0.3490(3) 0.0331(14) Uani 1 1 d . . .
N3 N 0.0861(3) 0.41379(17) 0.1507(3) 0.0312(14) Uani 1 1 d . . .
N4 N 0.0882(3) 0.39469(16) 0.0896(3) 0.0310(14) Uani 1 1 d . . .
O1 O 0.3715(3) 0.38686(15) 0.4984(3) 0.0453(14) Uani 1 1 d . . .
O2 O 0.3656(2) 0.45549(14) 0.2601(3) 0.0394(13) Uani 1 1 d . . .
O3 O 0.5303(3) 0.31211(16) 0.6004(3) 0.0485(15) Uani 1 1 d . . .
O4 O 0.5801(3) 0.31636(15) 0.5171(3) 0.0439(14) Uani 1 1 d . . .
O5 O 0.3949(3) 0.30205(15) 0.4970(3) 0.0453(14) Uani 1 1 d . . .
O6 O 0.4422(3) 0.30688(14) 0.4124(2) 0.0362(12) Uani 1 1 d . . .
O7 O 0.5187(3) 0.39334(17) 0.6008(3) 0.0544(16) Uani 1 1 d . . .
O8 O 0.5674(3) 0.39764(15) 0.5171(3) 0.0454(14) Uani 1 1 d . . .
O9 O 0.5114(3) 0.42962(16) 0.1673(3) 0.0475(14) Uani 1 1 d . . .
O10 O 0.5686(3) 0.38822(16) 0.2517(3) 0.0439(14) Uani 1 1 d . . .
O11 O 0.3792(3) 0.39856(16) 0.1622(3) 0.0436(13) Uani 1 1 d . . .
O12 O 0.4346(3) 0.35764(14) 0.2479(2) 0.0377(12) Uani 1 1 d . . .
O13 O 0.5132(3) 0.48556(15) 0.2698(3) 0.0505(15) Uani 1 1 d . . .
O14 O 0.5696(3) 0.44488(17) 0.3555(3) 0.0476(14) Uani 1 1 d . . .
O15 O 0.1371(2) 0.45697(14) 0.2394(3) 0.0369(12) Uani 1 1 d . . .
O16 O 0.1383(3) 0.38731(15) 0.0049(3) 0.0421(13) Uani 1 1 d . . .
O17 O -0.0097(3) 0.42921(17) 0.3295(3) 0.0476(14) Uani 1 1 d . . .
O18 O -0.0641(3) 0.38684(16) 0.2458(3) 0.0456(14) Uani 1 1 d . . .
O19 O 0.1235(3) 0.40017(15) 0.3373(3) 0.0411(13) Uani 1 1 d . . .
O20 O 0.0714(3) 0.35799(14) 0.2528(3) 0.0379(12) Uani 1 1 d . . .
O21 O -0.0129(3) 0.48510(15) 0.2266(3) 0.0508(15) Uani 1 1 d . . .
O22 O -0.0653(3) 0.44325(16) 0.1418(3) 0.0441(13) Uani 1 1 d . . .
O23 O -0.0173(3) 0.31225(16) -0.0998(3) 0.0452(14) Uani 1 1 d . . .
O24 O -0.0690(3) 0.31523(15) -0.0180(3) 0.0429(13) Uani 1 1 d . . .
O25 O 0.1159(3) 0.30186(14) 0.0046(3) 0.0398(13) Uani 1 1 d . . .
O26 O 0.0672(3) 0.30650(14) 0.0877(3) 0.0394(13) Uani 1 1 d . . .
O27 O -0.0065(3) 0.39292(15) -0.1005(3) 0.0474(14) Uani 1 1 d . . .
O28 O -0.0567(3) 0.39716(14) -0.0172(3) 0.0407(13) Uani 1 1 d . . .
O29 O 0.4070(3) 0.3488(2) 0.6405(3) 0.086(2) Uani 1 1 d . E .
O30 O 0.5797(3) 0.34510(17) 0.3806(3) 0.0570(16) Uani 1 1 d . . .
O31 O 0.3944(4) 0.4925(2) 0.1297(4) 0.090(2) Uani 1 1 d D . .
O32 O 0.1067(5) 0.4904(2) 0.3720(4) 0.095(3) Uani 1 1 d D . .
O33 O -0.0765(3) 0.34745(18) 0.1107(3) 0.0621(17) Uani 1 1 d . . .
O34 O 0.1136(4) 0.3502(2) -0.1338(3) 0.088(2) Uani 1 1 d D . .
C1 C 0.3673(4) 0.4033(2) 0.4384(4) 0.0408(19) Uani 1 1 d . . .
C2 C 0.3117(4) 0.4275(2) 0.4056(4) 0.043(2) Uani 1 1 d . . .
H2 H 0.2760 0.4323 0.4245 0.051 Uiso 1 1 calc R . .
C3 C 0.3099(4) 0.4447(2) 0.3432(4) 0.0403(19) Uani 1 1 d . . .
H3 H 0.2722 0.4606 0.3186 0.048 Uiso 1 1 calc R . .
C4 C 0.3650(4) 0.4377(2) 0.3189(4) 0.0380(19) Uani 1 1 d . . .
C5 C 0.5804(5) 0.3040(3) 0.5760(5) 0.053(2) Uani 1 1 d . . .
C6 C 0.6423(5) 0.2792(3) 0.6208(5) 0.067(3) Uani 1 1 d . . .
C7 C 0.7035(8) 0.3050(4) 0.6474(8) 0.147(6) Uiso 1 1 d . . .
H7A H 0.7442 0.2907 0.6763 0.220 Uiso 1 1 calc R . .
H7B H 0.6925 0.3250 0.6744 0.220 Uiso 1 1 calc R . .
H7C H 0.7142 0.3160 0.6088 0.220 Uiso 1 1 calc R . .
C8 C 0.6562(7) 0.2479(4) 0.5754(7) 0.125(5) Uiso 1 1 d . . .
H8A H 0.6933 0.2313 0.6036 0.188 Uiso 1 1 calc R . .
H8B H 0.6708 0.2593 0.5395 0.188 Uiso 1 1 calc R . .
H8C H 0.6134 0.2333 0.5544 0.188 Uiso 1 1 calc R . .
C9 C 0.6250(6) 0.2594(3) 0.6791(6) 0.100(4) Uiso 1 1 d . . .
H9A H 0.6645 0.2434 0.7051 0.150 Uiso 1 1 calc R . .
H9B H 0.5831 0.2438 0.6597 0.150 Uiso 1 1 calc R . .
H9C H 0.6165 0.2783 0.7097 0.150 Uiso 1 1 calc R . .
C10 C 0.4067(4) 0.2883(2) 0.4437(4) 0.0392(19) Uani 1 1 d . . .
C11 C 0.3850(4) 0.2482(2) 0.4218(4) 0.048(2) Uani 1 1 d . . .
C12 C 0.3656(6) 0.2429(3) 0.3444(5) 0.077(3) Uani 1 1 d . . .
H12A H 0.3525 0.2166 0.3324 0.116 Uiso 1 1 calc R . .
H12B H 0.4059 0.2494 0.3307 0.116 Uiso 1 1 calc R . .
H12C H 0.3261 0.2593 0.3204 0.116 Uiso 1 1 calc R . .
C13 C 0.4500(6) 0.2231(3) 0.4607(6) 0.094(4) Uani 1 1 d . . .
H13A H 0.4391 0.1966 0.4481 0.140 Uiso 1 1 calc R . .
H13B H 0.4612 0.2260 0.5102 0.140 Uiso 1 1 calc R . .
H13C H 0.4901 0.2309 0.4480 0.140 Uiso 1 1 calc R . .
C14 C 0.3210(5) 0.2368(3) 0.4445(5) 0.076(3) Uani 1 1 d . . .
H14A H 0.3072 0.2108 0.4303 0.115 Uiso 1 1 calc R . .
H14B H 0.2816 0.2537 0.4228 0.115 Uiso 1 1 calc R . .
H14C H 0.3346 0.2388 0.4944 0.115 Uiso 1 1 calc R . .
C15 C 0.5637(5) 0.4075(3) 0.5763(5) 0.053(2) Uani 1 1 d . . .
C16 C 0.6114(6) 0.4397(4) 0.6159(6) 0.093(4) Uani 1 1 d . . .
C17 C 0.5685(8) 0.4782(3) 0.5777(9) 0.159(7) Uani 1 1 d . . .
H17A H 0.5230 0.4794 0.5842 0.239 Uiso 1 1 calc R . .
H17B H 0.5613 0.4772 0.5286 0.239 Uiso 1 1 calc R . .
H17C H 0.5959 0.5006 0.5978 0.239 Uiso 1 1 calc R . .
C18 C 0.6802(6) 0.4397(4) 0.6036(7) 0.121(5) Uani 1 1 d . . .
H18A H 0.6717 0.4382 0.5542 0.181 Uiso 1 1 calc R . .
H18B H 0.7080 0.4179 0.6265 0.181 Uiso 1 1 calc R . .
H18C H 0.7058 0.4629 0.6219 0.181 Uiso 1 1 calc R . .
C19 C 0.6152(7) 0.4422(4) 0.6875(6) 0.143(7) Uani 1 1 d . . .
H19A H 0.5679 0.4413 0.6898 0.215 Uiso 1 1 calc R . .
H19B H 0.6378 0.4659 0.7073 0.215 Uiso 1 1 calc R . .
H19C H 0.6427 0.4210 0.7134 0.215 Uiso 1 1 calc R . .
C20 C 0.5579(4) 0.4034(2) 0.1918(4) 0.047(2) Uani 1 1 d . A .
C21 C 0.5982(5) 0.3884(3) 0.1452(5) 0.068(3) Uani 1 1 d . . .
C22 C 0.6058(17) 0.4198(7) 0.0990(16) 0.088(9) Uiso 0.48(3) 1 d PD A 1
H22A H 0.6312 0.4104 0.0697 0.132 Uiso 0.48(3) 1 calc PR A 1
H22B H 0.6319 0.4407 0.1270 0.132 Uiso 0.48(3) 1 calc PR A 1
H22C H 0.5594 0.4285 0.0703 0.132 Uiso 0.48(3) 1 calc PR A 1
C23 C 0.6700(15) 0.3709(9) 0.1893(13) 0.090(9) Uiso 0.48(3) 1 d PD A 1
H23A H 0.6621 0.3506 0.2178 0.136 Uiso 0.48(3) 1 calc PR A 1
H23B H 0.6993 0.3904 0.2188 0.136 Uiso 0.48(3) 1 calc PR A 1
H23C H 0.6936 0.3608 0.1590 0.136 Uiso 0.48(3) 1 calc PR A 1
C24 C 0.5501(13) 0.3570(9) 0.1021(15) 0.090(9) Uiso 0.48(3) 1 d PD A 1
H24A H 0.5450 0.3370 0.1326 0.136 Uiso 0.48(3) 1 calc PR A 1
H24B H 0.5709 0.3465 0.0698 0.136 Uiso 0.48(3) 1 calc PR A 1
H24C H 0.5040 0.3675 0.0767 0.136 Uiso 0.48(3) 1 calc PR A 1
C22A C 0.6444(16) 0.4204(7) 0.1344(16) 0.095(9) Uiso 0.52(3) 1 d PD A 2
H22D H 0.6762 0.4290 0.1790 0.143 Uiso 0.52(3) 1 calc PR A 2
H22E H 0.6148 0.4413 0.1106 0.143 Uiso 0.52(3) 1 calc PR A 2
H22F H 0.6717 0.4111 0.1068 0.143 Uiso 0.52(3) 1 calc PR A 2
C24A C 0.5472(14) 0.3770(10) 0.0774(15) 0.108(10) Uiso 0.52(3) 1 d PD A 2
H24D H 0.5727 0.3677 0.0481 0.162 Uiso 0.52(3) 1 calc PR A 2
H24E H 0.5186 0.3987 0.0556 0.162 Uiso 0.52(3) 1 calc PR A 2
H24F H 0.5169 0.3570 0.0840 0.162 Uiso 0.52(3) 1 calc PR A 2
C23A C 0.6429(14) 0.3515(8) 0.1748(12) 0.078(8) Uiso 0.52(3) 1 d PD A 2
H23D H 0.6783 0.3572 0.2193 0.117 Uiso 0.52(3) 1 calc PR A 2
H23E H 0.6660 0.3431 0.1429 0.117 Uiso 0.52(3) 1 calc PR A 2
H23F H 0.6118 0.3316 0.1803 0.117 Uiso 0.52(3) 1 calc PR A 2
C25 C 0.3892(4) 0.3646(2) 0.1879(4) 0.0377(19) Uani 1 1 d . . .
C26 C 0.3434(4) 0.3318(2) 0.1480(4) 0.045(2) Uani 1 1 d . . .
C27 C 0.3862(5) 0.2945(2) 0.1604(5) 0.064(3) Uani 1 1 d . . .
H27A H 0.3563 0.2740 0.1348 0.095 Uiso 1 1 calc R . .
H27B H 0.4028 0.2885 0.2094 0.095 Uiso 1 1 calc R . .
H27C H 0.4263 0.2975 0.1448 0.095 Uiso 1 1 calc R . .
C28 C 0.2819(5) 0.3289(3) 0.1785(5) 0.078(3) Uani 1 1 d . . .
H28A H 0.2498 0.3087 0.1552 0.117 Uiso 1 1 calc R . .
H28B H 0.2565 0.3529 0.1714 0.117 Uiso 1 1 calc R . .
H28C H 0.3014 0.3235 0.2276 0.117 Uiso 1 1 calc R . .
C29 C 0.3108(5) 0.3406(2) 0.0706(4) 0.063(3) Uani 1 1 d . . .
H29A H 0.2817 0.3194 0.0471 0.095 Uiso 1 1 calc R . .
H29B H 0.3482 0.3448 0.0515 0.095 Uiso 1 1 calc R . .
H29C H 0.2819 0.3634 0.0642 0.095 Uiso 1 1 calc R . .
C30 C 0.5664(4) 0.4769(3) 0.3245(5) 0.049(2) Uani 1 1 d . B .
C31 C 0.6292(5) 0.5048(3) 0.3510(5) 0.066(3) Uani 1 1 d D . .
C32 C 0.6842(8) 0.4918(4) 0.3202(8) 0.089(6) Uiso 0.738(16) 1 d PD B 3
H32A H 0.7246 0.5087 0.3351 0.133 Uiso 0.738(16) 1 calc PR B 3
H32B H 0.6638 0.4922 0.2700 0.133 Uiso 0.738(16) 1 calc PR B 3
H32C H 0.6992 0.4661 0.3356 0.133 Uiso 0.738(16) 1 calc PR B 3
C33 C 0.6059(8) 0.5461(4) 0.3284(7) 0.077(5) Uiso 0.738(16) 1 d PD B 3
H33A H 0.6462 0.5630 0.3459 0.115 Uiso 0.738(16) 1 calc PR B 3
H33B H 0.5695 0.5538 0.3468 0.115 Uiso 0.738(16) 1 calc PR B 3
H33C H 0.5874 0.5475 0.2782 0.115 Uiso 0.738(16) 1 calc PR B 3
C34 C 0.6619(8) 0.5055(5) 0.4294(6) 0.084(5) Uiso 0.738(16) 1 d PD B 3
H34A H 0.7005 0.5236 0.4431 0.126 Uiso 0.738(16) 1 calc PR B 3
H34B H 0.6797 0.4804 0.4460 0.126 Uiso 0.738(16) 1 calc PR B 3
H34C H 0.6264 0.5128 0.4492 0.126 Uiso 0.738(16) 1 calc PR B 3
C34A C 0.696(2) 0.4810(14) 0.382(2) 0.14(2) Uiso 0.262(16) 1 d PD B 4
H34D H 0.7371 0.4977 0.3981 0.217 Uiso 0.262(16) 1 calc PR B 4
H34E H 0.7019 0.4642 0.3462 0.217 Uiso 0.262(16) 1 calc PR B 4
H34F H 0.6930 0.4659 0.4199 0.217 Uiso 0.262(16) 1 calc PR B 4
C33A C 0.622(3) 0.5308(11) 0.4075(17) 0.13(2) Uiso 0.262(16) 1 d PD B 4
H33D H 0.6610 0.5484 0.4219 0.192 Uiso 0.262(16) 1 calc PR B 4
H33E H 0.6214 0.5156 0.4468 0.192 Uiso 0.262(16) 1 calc PR B 4
H33F H 0.5777 0.5448 0.3897 0.192 Uiso 0.262(16) 1 calc PR B 4
C32A C 0.633(2) 0.5289(11) 0.2904(18) 0.103(18) Uiso 0.262(16) 1 d PD B 4
H32D H 0.6732 0.5463 0.3068 0.154 Uiso 0.262(16) 1 calc PR B 4
H32E H 0.5901 0.5433 0.2708 0.154 Uiso 0.262(16) 1 calc PR B 4
H32F H 0.6399 0.5124 0.2552 0.154 Uiso 0.262(16) 1 calc PR B 4
C35 C 0.1406(4) 0.4389(2) 0.1832(4) 0.0378(19) Uani 1 1 d . . .
C36 C 0.1960(4) 0.4471(2) 0.1590(4) 0.0387(18) Uani 1 1 d . . .
H36 H 0.2322 0.4641 0.1826 0.046 Uiso 1 1 calc R . .
C37 C 0.1956(4) 0.4288(2) 0.0981(4) 0.042(2) Uani 1 1 d . . .
H37 H 0.2321 0.4333 0.0803 0.050 Uiso 1 1 calc R . .
C38 C 0.1413(4) 0.4040(2) 0.0642(4) 0.0359(18) Uani 1 1 d . . .
C39 C -0.0557(5) 0.4030(3) 0.3047(5) 0.054(2) Uani 1 1 d . C .
C40 C -0.0981(5) 0.3890(3) 0.3496(4) 0.063(3) Uani 1 1 d . . .
C41 C -0.0491(13) 0.3796(9) 0.4176(13) 0.113(9) Uiso 0.56(3) 1 d PD C 5
H41A H -0.0198 0.3583 0.4139 0.170 Uiso 0.56(3) 1 calc PR C 5
H41B H -0.0753 0.3727 0.4477 0.170 Uiso 0.56(3) 1 calc PR C 5
H41C H -0.0193 0.4014 0.4367 0.170 Uiso 0.56(3) 1 calc PR C 5
C42 C -0.1432(13) 0.4212(6) 0.3588(13) 0.079(7) Uiso 0.56(3) 1 d PD C 5
H42A H -0.1757 0.4290 0.3140 0.118 Uiso 0.56(3) 1 calc PR C 5
H42B H -0.1132 0.4425 0.3806 0.118 Uiso 0.56(3) 1 calc PR C 5
H42C H -0.1697 0.4129 0.3878 0.118 Uiso 0.56(3) 1 calc PR C 5
C43 C -0.1421(10) 0.3528(6) 0.3174(9) 0.059(6) Uiso 0.56(3) 1 d PD C 5
H43A H -0.1773 0.3593 0.2732 0.089 Uiso 0.56(3) 1 calc PR C 5
H43B H -0.1653 0.3432 0.3484 0.089 Uiso 0.56(3) 1 calc PR C 5
H43C H -0.1109 0.3334 0.3105 0.089 Uiso 0.56(3) 1 calc PR C 5
C41A C -0.0458(14) 0.3575(9) 0.4013(15) 0.082(9) Uiso 0.44(3) 1 d PD C 6
H41D H -0.0393 0.3361 0.3742 0.123 Uiso 0.44(3) 1 calc PR C 6
H41E H -0.0668 0.3487 0.4346 0.123 Uiso 0.44(3) 1 calc PR C 6
H41F H -0.0003 0.3691 0.4255 0.123 Uiso 0.44(3) 1 calc PR C 6
C43A C -0.1672(16) 0.3727(9) 0.3059(15) 0.109(11) Uiso 0.44(3) 1 d PD C 6
H43D H -0.1593 0.3528 0.2767 0.163 Uiso 0.44(3) 1 calc PR C 6
H43E H -0.1961 0.3925 0.2771 0.163 Uiso 0.44(3) 1 calc PR C 6
H43F H -0.1914 0.3622 0.3354 0.163 Uiso 0.44(3) 1 calc PR C 6
C42A C -0.1060(17) 0.4186(7) 0.3958(16) 0.081(9) Uiso 0.44(3) 1 d PD C 6
H42D H -0.1332 0.4088 0.4232 0.121 Uiso 0.44(3) 1 calc PR C 6
H42E H -0.1305 0.4402 0.3687 0.121 Uiso 0.44(3) 1 calc PR C 6
H42F H -0.0598 0.4266 0.4263 0.121 Uiso 0.44(3) 1 calc PR C 6
C44 C 0.1155(4) 0.3660(2) 0.3147(4) 0.0395(19) Uani 1 1 d . . .
C45 C 0.1616(5) 0.3342(3) 0.3571(4) 0.051(2) Uani 1 1 d . . .
C46 C 0.1917(6) 0.3445(3) 0.4322(5) 0.083(3) Uani 1 1 d . . .
H46A H 0.2206 0.3238 0.4578 0.124 Uiso 1 1 calc R . .
H46B H 0.1535 0.3494 0.4498 0.124 Uiso 1 1 calc R . .
H46C H 0.2205 0.3672 0.4375 0.124 Uiso 1 1 calc R . .
C47 C 0.2226(5) 0.3295(3) 0.3274(6) 0.079(3) Uani 1 1 d . . .
H47A H 0.2543 0.3095 0.3523 0.119 Uiso 1 1 calc R . .
H47B H 0.2486 0.3532 0.3326 0.119 Uiso 1 1 calc R . .
H47C H 0.2031 0.3229 0.2787 0.119 Uiso 1 1 calc R . .
C48 C 0.1179(5) 0.2974(3) 0.3464(5) 0.079(3) Uani 1 1 d . . .
H48A H 0.1470 0.2771 0.3734 0.118 Uiso 1 1 calc R . .
H48B H 0.1015 0.2906 0.2978 0.118 Uiso 1 1 calc R . .
H48C H 0.0776 0.3014 0.3613 0.118 Uiso 1 1 calc R . .
C49 C -0.0646(5) 0.4755(3) 0.1717(4) 0.048(2) Uani 1 1 d . D .
C50 C -0.1305(5) 0.5005(3) 0.1438(5) 0.070(3) Uani 1 1 d . . .
C51 C -0.1611(10) 0.5012(6) 0.0684(10) 0.103(7) Uiso 0.67(2) 1 d PD D 7
H51A H -0.2017 0.5181 0.0543 0.155 Uiso 0.67(2) 1 calc PR D 7
H51B H -0.1757 0.4758 0.0514 0.155 Uiso 0.67(2) 1 calc PR D 7
H51C H -0.1260 0.5104 0.0493 0.155 Uiso 0.67(2) 1 calc PR D 7
C52 C -0.1788(10) 0.4879(5) 0.1806(11) 0.105(8) Uiso 0.67(2) 1 d PD D 7
H52A H -0.1549 0.4903 0.2302 0.158 Uiso 0.67(2) 1 calc PR D 7
H52B H -0.1920 0.4616 0.1692 0.158 Uiso 0.67(2) 1 calc PR D 7
H52C H -0.2209 0.5037 0.1666 0.158 Uiso 0.67(2) 1 calc PR D 7
C53 C -0.1087(9) 0.5435(5) 0.1681(9) 0.082(6) Uiso 0.67(2) 1 d PD D 7
H53A H -0.0837 0.5440 0.2176 0.123 Uiso 0.67(2) 1 calc PR D 7
H53B H -0.1508 0.5591 0.1571 0.123 Uiso 0.67(2) 1 calc PR D 7
H53C H -0.0782 0.5534 0.1442 0.123 Uiso 0.67(2) 1 calc PR D 7
C51A C -0.200(2) 0.4751(11) 0.116(2) 0.119(17) Uiso 0.33(2) 1 d PD D 8
H51D H -0.2061 0.4614 0.1544 0.178 Uiso 0.33(2) 1 calc PR D 8
H51E H -0.1945 0.4571 0.0823 0.178 Uiso 0.33(2) 1 calc PR D 8
H51F H -0.2402 0.4912 0.0945 0.178 Uiso 0.33(2) 1 calc PR D 8
C52A C -0.130(2) 0.5288(11) 0.205(2) 0.131(18) Uiso 0.33(2) 1 d PD D 8
H52D H -0.1237 0.5142 0.2472 0.196 Uiso 0.33(2) 1 calc PR D 8
H52E H -0.1745 0.5425 0.1926 0.196 Uiso 0.33(2) 1 calc PR D 8
H52F H -0.0914 0.5468 0.2139 0.196 Uiso 0.33(2) 1 calc PR D 8
C53A C -0.128(2) 0.5251(13) 0.0857(17) 0.118(17) Uiso 0.33(2) 1 d PD D 8
H53D H -0.1691 0.5416 0.0712 0.177 Uiso 0.33(2) 1 calc PR D 8
H53E H -0.1276 0.5093 0.0471 0.177 Uiso 0.33(2) 1 calc PR D 8
H53F H -0.0854 0.5405 0.1009 0.177 Uiso 0.33(2) 1 calc PR D 8
C54 C -0.0681(4) 0.3033(2) -0.0782(4) 0.044(2) Uani 1 1 d . . .
C55 C -0.1304(5) 0.2798(3) -0.1227(5) 0.059(3) Uani 1 1 d . . .
C56 C -0.1108(5) 0.2574(3) -0.1782(5) 0.082(3) Uani 1 1 d . . .
H56A H -0.1398 0.2347 -0.1907 0.122 Uiso 1 1 calc R . .
H56B H -0.0613 0.2502 -0.1599 0.122 Uiso 1 1 calc R . .
H56C H -0.1189 0.2732 -0.2189 0.122 Uiso 1 1 calc R . .
C57 C -0.1892(6) 0.3092(4) -0.1549(6) 0.114(5) Uani 1 1 d . . .
H57A H -0.2312 0.2963 -0.1845 0.171 Uiso 1 1 calc R . .
H57B H -0.1734 0.3273 -0.1822 0.171 Uiso 1 1 calc R . .
H57C H -0.2000 0.3225 -0.1184 0.171 Uiso 1 1 calc R . .
C58 C -0.1517(6) 0.2516(4) -0.0790(6) 0.108(5) Uani 1 1 d . . .
H58A H -0.1978 0.2412 -0.1051 0.163 Uiso 1 1 calc R . .
H58B H -0.1539 0.2640 -0.0377 0.163 Uiso 1 1 calc R . .
H58C H -0.1173 0.2312 -0.0660 0.163 Uiso 1 1 calc R . .
C59 C 0.1028(4) 0.2883(2) 0.0570(4) 0.0391(19) Uani 1 1 d . . .
C60 C 0.1244(5) 0.2465(2) 0.0794(4) 0.049(2) Uani 1 1 d . . .
C61 C 0.1407(6) 0.2421(3) 0.1575(5) 0.087(4) Uani 1 1 d . . .
H61A H 0.0995 0.2493 0.1691 0.130 Uiso 1 1 calc R . .
H61B H 0.1802 0.2583 0.1823 0.130 Uiso 1 1 calc R . .
H61C H 0.1527 0.2158 0.1707 0.130 Uiso 1 1 calc R . .
C62 C 0.1877(5) 0.2355(3) 0.0576(5) 0.069(3) Uani 1 1 d . . .
H62A H 0.1753 0.2388 0.0080 0.103 Uiso 1 1 calc R . .
H62B H 0.2001 0.2091 0.0696 0.103 Uiso 1 1 calc R . .
H62C H 0.2277 0.2516 0.0814 0.103 Uiso 1 1 calc R . .
C63 C 0.0588(5) 0.2226(3) 0.0384(6) 0.085(4) Uani 1 1 d . . .
H63A H 0.0492 0.2257 -0.0108 0.127 Uiso 1 1 calc R . .
H63B H 0.0182 0.2311 0.0498 0.127 Uiso 1 1 calc R . .
H63C H 0.0678 0.1959 0.0507 0.127 Uiso 1 1 calc R . .
C64 C -0.0528(4) 0.4071(2) -0.0760(4) 0.045(2) Uani 1 1 d . . .
C65 C -0.1023(5) 0.4389(3) -0.1172(5) 0.058(2) Uani 1 1 d . . .
C66 C -0.1726(6) 0.4371(4) -0.1076(7) 0.115(5) Uani 1 1 d . . .
H66A H -0.2021 0.4578 -0.1328 0.172 Uiso 1 1 calc R . .
H66B H -0.1661 0.4394 -0.0588 0.172 Uiso 1 1 calc R . .
H66C H -0.1951 0.4131 -0.1250 0.172 Uiso 1 1 calc R . .
C67 C -0.1059(6) 0.4405(4) -0.1896(6) 0.104(4) Uani 1 1 d . . .
H67A H -0.0584 0.4416 -0.1914 0.156 Uiso 1 1 calc R . .
H67B H -0.1319 0.4629 -0.2115 0.156 Uiso 1 1 calc R . .
H67C H -0.1296 0.4179 -0.2137 0.156 Uiso 1 1 calc R . .
C68 C -0.0650(6) 0.4771(3) -0.0809(7) 0.104(4) Uani 1 1 d . . .
H68A H -0.0187 0.4792 -0.0854 0.156 Uiso 1 1 calc R . .
H68B H -0.0600 0.4766 -0.0322 0.156 Uiso 1 1 calc R . .
H68C H -0.0936 0.4988 -0.1030 0.156 Uiso 1 1 calc R . .
C69 C 0.3375(5) 0.3422(3) 0.6353(5) 0.081(3) Uiso 1 1 d . . .
H69A H 0.3218 0.3169 0.6163 0.097 Uiso 0.52(2) 1 calc PR E 9
H69B H 0.3058 0.3614 0.6061 0.097 Uiso 0.52(2) 1 calc PR E 9
H69C H 0.3119 0.3278 0.5935 0.097 Uiso 0.48(2) 1 d PR E 10
H69D H 0.3134 0.3666 0.6341 0.097 Uiso 0.48(2) 1 d PR E 10
C70A C 0.3401(5) 0.3454(3) 0.7118(5) 0.085(8) Uiso 0.52(2) 1 d PR E 9
H70A H 0.3121 0.3672 0.7169 0.102 Uiso 0.52(2) 1 d PR E 9
H70B H 0.3201 0.3224 0.7248 0.102 Uiso 0.52(2) 1 d PR E 9
C71A C 0.4081(11) 0.3499(7) 0.7541(10) 0.077(7) Uiso 0.52(2) 1 d P E 9
H71A H 0.4209 0.3302 0.7900 0.093 Uiso 0.52(2) 1 calc PR E 9
H71B H 0.4145 0.3748 0.7765 0.093 Uiso 0.52(2) 1 calc PR E 9
C70B C 0.3430(11) 0.3211(7) 0.6999(10) 0.069(7) Uiso 0.48(2) 1 d P E 10
H70C H 0.3178 0.3343 0.7265 0.083 Uiso 0.48(2) 1 calc PR E 10
H70D H 0.3243 0.2952 0.6895 0.083 Uiso 0.48(2) 1 calc PR E 10
C71B C 0.4200(15) 0.3207(10) 0.7376(15) 0.115(11) Uiso 0.48(2) 1 d P E 10
H71C H 0.4293 0.3263 0.7866 0.139 Uiso 0.48(2) 1 calc PR E 10
H71D H 0.4390 0.2954 0.7342 0.139 Uiso 0.48(2) 1 calc PR E 10
C72 C 0.4517(6) 0.3466(3) 0.7108(6) 0.085(3) Uiso 1 1 d . . .
H72A H 0.4866 0.3672 0.7213 0.102 Uiso 0.52(2) 1 calc PR E 9
H72B H 0.4771 0.3223 0.7195 0.102 Uiso 0.52(2) 1 calc PR E 9
H72C H 0.4998 0.3390 0.7148 0.102 Uiso 0.48(2) 1 d PR E 10
H72D H 0.4535 0.3711 0.7341 0.102 Uiso 0.48(2) 1 d PR E 10
C73 C 0.6539(4) 0.3552(3) 0.4117(5) 0.069(3) Uani 1 1 d . . .
H73A H 0.6646 0.3779 0.3893 0.082 Uiso 1 1 calc R . .
H73B H 0.6655 0.3605 0.4612 0.082 Uiso 1 1 calc R . .
C74 C 0.6942(7) 0.3229(5) 0.4017(9) 0.128(6) Uani 1 1 d . . .
H74A H 0.7287 0.3315 0.3808 0.154 Uiso 1 1 calc R . .
H74B H 0.7202 0.3114 0.4467 0.154 Uiso 1 1 calc R . .
C75 C 0.6514(7) 0.2965(4) 0.3604(8) 0.114(5) Uani 1 1 d . . .
H75A H 0.6612 0.2715 0.3826 0.137 Uiso 1 1 calc R . .
H75B H 0.6600 0.2951 0.3163 0.137 Uiso 1 1 calc R . .
C76 C 0.5765(5) 0.3073(3) 0.3479(6) 0.076(3) Uani 1 1 d . . .
H76A H 0.5499 0.3087 0.2982 0.091 Uiso 1 1 calc R . .
H76B H 0.5536 0.2888 0.3690 0.091 Uiso 1 1 calc R . .
C77 C 0.4456(8) 0.5152(5) 0.1084(9) 0.088(6) Uiso 0.636(12) 1 d PD F 11
H77A H 0.4860 0.5224 0.1491 0.106 Uiso 0.636(12) 1 calc PR F 11
H77B H 0.4632 0.5003 0.0774 0.106 Uiso 0.636(12) 1 calc PR F 11
C78 C 0.4097(12) 0.5485(5) 0.0736(11) 0.116(8) Uiso 0.636(12) 1 d PD F 11
H78A H 0.3913 0.5446 0.0233 0.139 Uiso 0.636(12) 1 calc PR F 11
H78B H 0.4413 0.5706 0.0840 0.139 Uiso 0.636(12) 1 calc PR F 11
C79 C 0.3503(14) 0.5537(5) 0.1019(18) 0.182(13) Uiso 0.636(12) 1 d PD F 11
H79A H 0.3656 0.5688 0.1446 0.218 Uiso 0.636(12) 1 calc PR F 11
H79B H 0.3095 0.5661 0.0680 0.218 Uiso 0.636(12) 1 calc PR F 11
C80 C 0.3337(7) 0.5144(4) 0.1153(8) 0.064(5) Uiso 0.636(12) 1 d PD F 11
H80A H 0.3167 0.5138 0.1546 0.077 Uiso 0.636(12) 1 calc PR F 11
H80B H 0.2965 0.5043 0.0746 0.077 Uiso 0.636(12) 1 calc PR F 11
C77A C 0.401(3) 0.5343(6) 0.1273(17) 0.27(4) Uiso 0.364(12) 1 d PD F 12
H77C H 0.4481 0.5419 0.1293 0.321 Uiso 0.364(12) 1 calc PR F 12
H77D H 0.3895 0.5465 0.1652 0.321 Uiso 0.364(12) 1 calc PR F 12
C78A C 0.3459(16) 0.5439(7) 0.0577(15) 0.075(9) Uiso 0.364(12) 1 d PD F 12
H78C H 0.2983 0.5448 0.0605 0.091 Uiso 0.364(12) 1 calc PR F 12
H78D H 0.3564 0.5683 0.0403 0.091 Uiso 0.364(12) 1 calc PR F 12
C79A C 0.353(3) 0.5134(12) 0.0157(12) 0.20(2) Uiso 0.364(12) 1 d PD F 12
H79C H 0.3972 0.5150 0.0062 0.237 Uiso 0.364(12) 1 calc PR F 12
H79D H 0.3131 0.5127 -0.0283 0.237 Uiso 0.364(12) 1 calc PR F 12
C80A C 0.352(2) 0.4793(8) 0.0596(13) 0.18(2) Uiso 0.364(12) 1 d PD F 12
H80C H 0.3036 0.4728 0.0568 0.212 Uiso 0.364(12) 1 calc PR F 12
H80D H 0.3736 0.4572 0.0459 0.212 Uiso 0.364(12) 1 calc PR F 12
C81A C 0.1573(13) 0.4870(8) 0.4375(9) 0.127(10) Uiso 0.552(15) 1 d PD G 13
H81A H 0.2045 0.4912 0.4348 0.153 Uiso 0.552(15) 1 calc PR G 13
H81B H 0.1559 0.4614 0.4556 0.153 Uiso 0.552(15) 1 calc PR G 13
C82A C 0.1432(11) 0.5151(8) 0.4836(9) 0.115(9) Uiso 0.552(15) 1 d PD G 13
H82A H 0.1678 0.5392 0.4836 0.138 Uiso 0.552(15) 1 calc PR G 13
H82B H 0.1557 0.5056 0.5311 0.138 Uiso 0.552(15) 1 calc PR G 13
C83A C 0.0546(12) 0.5193(9) 0.4445(11) 0.142(11) Uiso 0.552(15) 1 d PD G 13
H83A H 0.0289 0.4980 0.4554 0.171 Uiso 0.552(15) 1 calc PR G 13
H83B H 0.0366 0.5434 0.4559 0.171 Uiso 0.552(15) 1 calc PR G 13
C84A C 0.0526(12) 0.5184(7) 0.3747(10) 0.106(9) Uiso 0.552(15) 1 d PD G 13
H84A H 0.0633 0.5435 0.3603 0.127 Uiso 0.552(15) 1 calc PR G 13
H84B H 0.0057 0.5106 0.3438 0.127 Uiso 0.552(15) 1 calc PR G 13
C81B C 0.1284(11) 0.4726(5) 0.4425(7) 0.052(6) Uiso 0.448(15) 1 d PD G 14
H81C H 0.1091 0.4469 0.4402 0.062 Uiso 0.448(15) 1 calc PR G 14
H81D H 0.1800 0.4714 0.4634 0.062 Uiso 0.448(15) 1 calc PR G 14
C82B C 0.0987(19) 0.4978(7) 0.4816(11) 0.119(12) Uiso 0.448(15) 1 d PD G 14
H82C H 0.1292 0.4993 0.5302 0.143 Uiso 0.448(15) 1 calc PR G 14
H82D H 0.0514 0.4895 0.4792 0.143 Uiso 0.448(15) 1 calc PR G 14
C83B C 0.0953(18) 0.5401(6) 0.4408(12) 0.100(10) Uiso 0.448(15) 1 d PD G 14
H83C H 0.0474 0.5507 0.4256 0.120 Uiso 0.448(15) 1 calc PR G 14
H83D H 0.1282 0.5585 0.4709 0.120 Uiso 0.448(15) 1 calc PR G 14
C84B C 0.1162(17) 0.5299(5) 0.3825(13) 0.109(11) Uiso 0.448(15) 1 d PD G 14
H84C H 0.0872 0.5436 0.3411 0.131 Uiso 0.448(15) 1 calc PR G 14
H84D H 0.1658 0.5366 0.3918 0.131 Uiso 0.448(15) 1 calc PR G 14
C85 C -0.1510(5) 0.3589(3) 0.0744(6) 0.086(4) Uani 1 1 d . . .
H85A H -0.1581 0.3856 0.0843 0.103 Uiso 1 1 calc R . .
H85B H -0.1633 0.3559 0.0243 0.103 Uiso 1 1 calc R . .
C86 C -0.1945(8) 0.3343(6) 0.1000(9) 0.152(8) Uani 1 1 d . . .
H86A H -0.2063 0.3469 0.1373 0.183 Uiso 1 1 calc R . .
H86B H -0.2386 0.3280 0.0627 0.183 Uiso 1 1 calc R . .
C87 C -0.1545(9) 0.3008(5) 0.1253(9) 0.141(7) Uani 1 1 d . . .
H87A H -0.1683 0.2809 0.0898 0.169 Uiso 1 1 calc R . .
H87B H -0.1639 0.2915 0.1663 0.169 Uiso 1 1 calc R . .
C88 C -0.0774(6) 0.3095(3) 0.1435(6) 0.085(4) Uani 1 1 d . . .
H88A H -0.0540 0.3109 0.1938 0.102 Uiso 1 1 calc R . .
H88B H -0.0538 0.2902 0.1247 0.102 Uiso 1 1 calc R . .
C89 C 0.1814(10) 0.3547(9) -0.1362(12) 0.161(11) Uiso 0.66(2) 1 d PD H 15
H89A H 0.2171 0.3460 -0.0932 0.194 Uiso 0.66(2) 1 calc PR H 15
H89B H 0.1906 0.3813 -0.1443 0.194 Uiso 0.66(2) 1 calc PR H 15
C90 C 0.1807(8) 0.3303(6) -0.1956(9) 0.094(7) Uiso 0.66(2) 1 d PD H 15
H90A H 0.2056 0.3063 -0.1795 0.113 Uiso 0.66(2) 1 calc PR H 15
H90B H 0.2029 0.3434 -0.2251 0.113 Uiso 0.66(2) 1 calc PR H 15
C89A C 0.1730(10) 0.3288(6) -0.1238(10) 0.036(7) Uiso 0.34(2) 1 d PD H 16
H89C H 0.1887 0.3172 -0.0777 0.043 Uiso 0.34(2) 1 calc PR H 16
H89D H 0.2114 0.3446 -0.1282 0.043 Uiso 0.34(2) 1 calc PR H 16
C90A C 0.153(2) 0.3002(10) -0.1767(15) 0.20(3) Uiso 0.34(2) 1 d PD H 16
H90C H 0.1294 0.2786 -0.1638 0.235 Uiso 0.34(2) 1 calc PR H 16
H90D H 0.1937 0.2910 -0.1883 0.235 Uiso 0.34(2) 1 calc PR H 16
C91 C 0.1031(12) 0.3234(7) -0.2343(10) 0.249(11) Uiso 1 1 d D . .
H91A H 0.0910 0.3286 -0.2839 0.299 Uiso 0.66(2) 1 calc PR H 15
H91B H 0.0898 0.2972 -0.2281 0.299 Uiso 0.66(2) 1 calc PR H 15
H91C H 0.1300 0.3356 -0.2603 0.299 Uiso 0.34(2) 1 d PR H 16
H91D H 0.0664 0.3073 -0.2660 0.299 Uiso 0.34(2) 1 d PR H 16
C92 C 0.0689(8) 0.3505(5) -0.2019(7) 0.149(6) Uiso 1 1 d D H .
H92A H 0.0663 0.3759 -0.2224 0.179 Uiso 1 1 calc R . .
H92B H 0.0212 0.3421 -0.2060 0.179 Uiso 1 1 calc R . .
O35 O 0.3629(17) 0.4143(9) -0.0377(17) 0.496(19) Uiso 1 1 d D . .
C93A C 0.3610(17) 0.3889(7) -0.1001(14) 0.186(12) Uiso 0.756(15) 1 d PD I 17
H93A H 0.4028 0.3726 -0.0903 0.223 Uiso 0.756(15) 1 calc PR I 17
H93B H 0.3178 0.3736 -0.1178 0.223 Uiso 0.756(15) 1 calc PR I 17
C94A C 0.362(2) 0.4150(9) -0.1363(11) 0.161(12) Uiso 0.756(15) 1 d PD I 17
H94A H 0.3169 0.4145 -0.1751 0.193 Uiso 0.756(15) 1 calc PR I 17
H94B H 0.3992 0.4101 -0.1557 0.193 Uiso 0.756(15) 1 calc PR I 17
C95A C 0.3714(17) 0.4529(7) -0.1101(14) 0.195(13) Uiso 0.756(15) 1 d PD I 17
H95A H 0.4217 0.4596 -0.0951 0.234 Uiso 0.756(15) 1 calc PR I 17
H95B H 0.3454 0.4706 -0.1467 0.234 Uiso 0.756(15) 1 calc PR I 17
C96A C 0.3508(19) 0.4554(9) -0.0630(19) 0.28(2) Uiso 0.756(15) 1 d PD I 17
H96A H 0.3008 0.4626 -0.0778 0.336 Uiso 0.756(15) 1 calc PR I 17
H96B H 0.3789 0.4734 -0.0279 0.336 Uiso 0.756(15) 1 calc PR I 17
C93 C 0.421(2) 0.409(2) -0.069(3) 0.14(3) Uiso 0.244(15) 1 d PD I 18
H93C H 0.4644 0.4225 -0.0436 0.163 Uiso 0.244(15) 1 calc PR I 18
H93D H 0.4313 0.3820 -0.0741 0.163 Uiso 0.244(15) 1 calc PR I 18
C94 C 0.390(3) 0.423(2) -0.123(2) 0.11(3) Uiso 0.244(15) 1 d PD I 18
H94C H 0.4022 0.4102 -0.1597 0.135 Uiso 0.244(15) 1 calc PR I 18
H94D H 0.4056 0.4498 -0.1221 0.135 Uiso 0.244(15) 1 calc PR I 18
C96 C 0.2925(16) 0.4218(13) -0.0931(19) 0.070(14) Uiso 0.244(15) 1 d PD I 18
H96C H 0.2588 0.4010 -0.0976 0.084 Uiso 0.244(15) 1 calc PR I 18
H96D H 0.2716 0.4460 -0.0864 0.084 Uiso 0.244(15) 1 calc PR I 18
C95 C 0.315(3) 0.423(4) -0.1405(16) 0.25(6) Uiso 0.244(15) 1 d PD I 18
H95C H 0.2954 0.4455 -0.1681 0.302 Uiso 0.244(15) 1 calc PR I 18
H95D H 0.2963 0.4006 -0.1700 0.302 Uiso 0.244(15) 1 calc PR I 18
O36 O 0.8405(17) 0.1335(10) 0.0839(18) 0.428(17) Uiso 1 1 d D . .
C97 C 0.8748(15) 0.1664(9) 0.0724(12) 0.258(13) Uiso 1 1 d D . .
H97C H 0.9104 0.1584 0.0524 0.309 Uiso 1 1 calc R . .
H97D H 0.8398 0.1816 0.0370 0.309 Uiso 1 1 calc R . .
C98 C 0.9029(14) 0.1867(6) 0.1193(17) 0.251(12) Uiso 1 1 d D . .
H98C H 0.8746 0.2096 0.1177 0.301 Uiso 1 1 calc R . .
H98D H 0.9497 0.1943 0.1190 0.301 Uiso 1 1 calc R . .
C99 C 0.908(2) 0.1680(10) 0.1693(14) 0.54(4) Uiso 1 1 d D . .
H99C H 0.8720 0.1752 0.1895 0.646 Uiso 1 1 calc R . .
H99D H 0.9548 0.1704 0.2046 0.646 Uiso 1 1 calc R . .
C100 C 0.8979(18) 0.1362(9) 0.1460(18) 0.36(2) Uiso 1 1 d D . .
H10C H 0.8894 0.1192 0.1803 0.426 Uiso 1 1 calc R . .
H10D H 0.9406 0.1274 0.1380 0.426 Uiso 1 1 calc R . .
F9 F 0.6861(5) 0.2986(3) 0.9318(5) 0.169(3) Uiso 1 1 d . . .
F3 F 0.1574(5) 0.3661(3) 0.6158(5) 0.175(4) Uiso 1 1 d . . .
F5 F 0.0870(6) 0.4104(3) 0.5486(6) 0.199(4) Uiso 1 1 d . . .
F10 F 0.6891(7) 0.3604(4) 0.9156(6) 0.215(5) Uiso 1 1 d . . .
F12 F 0.5728(6) 0.3634(3) 0.8625(6) 0.188(4) Uiso 1 1 d . . .
F4 F 0.2042(5) 0.4182(3) 0.5892(5) 0.174(4) Uiso 1 1 d . . .
F11 F 0.6374(7) 0.3223(4) 0.8279(7) 0.228(5) Uiso 1 1 d . . .
F6 F 0.1290(6) 0.4530(4) 0.6220(6) 0.210(5) Uiso 1 1 d . . .
F8 F 0.5673(6) 0.2998(3) 0.8747(6) 0.203(4) Uiso 1 1 d . . .
F2 F 0.2021(6) 0.4113(3) 0.6950(6) 0.207(4) Uiso 1 1 d . . .
F1 F 0.0881(7) 0.4034(3) 0.6559(6) 0.219(5) Uiso 1 1 d . . .
F7 F 0.6174(7) 0.3359(4) 0.9673(7) 0.249(6) Uiso 1 1 d . . .

loop_
_atom_site_aniso_label
_atom_site_aniso_U_11
_atom_site_aniso_U_22
_atom_site_aniso_U_33
_atom_site_aniso_U_23
_atom_site_aniso_U_13
_atom_site_aniso_U_12
W1 0.0437(2) 0.0441(2) 0.03710(19) -0.00244(16) 0.01497(15) 0.00218(16)
W2 0.03354(17) 0.03233(19) 0.03591(18) -0.00186(15) 0.01068(13) 0.00215(14)
W3 0.02939(17) 0.0348(2) 0.03639(18) 0.00037(15) 0.00739(14) 0.00070(13)
W4 0.03471(18) 0.0342(2) 0.0412(2) 0.00398(16) 0.00613(14) -0.00231(14)
W5 0.03835(18) 0.0362(2) 0.03777(19) -0.00470(16) 0.00756(14) 0.00176(14)
W6 0.03053(17) 0.0373(2) 0.03364(18) -0.00242(15) 0.00854(13) -0.00100(14)
W7 0.03108(16) 0.03234(19) 0.03480(17) 0.00040(15) 0.01121(13) 0.00001(13)
W8 0.03861(18) 0.0397(2) 0.03718(19) 0.00185(16) 0.01552(15) 0.00200(15)
P1 0.093(3) 0.121(4) 0.104(3) -0.006(3) 0.032(2) 0.005(2)
P2 0.085(2) 0.122(3) 0.092(3) -0.009(2) 0.026(2) 0.001(2)
N1 0.029(3) 0.028(4) 0.038(4) -0.005(3) 0.006(3) -0.004(3)
N2 0.031(3) 0.030(4) 0.035(4) 0.005(3) 0.008(3) 0.005(3)
N3 0.026(3) 0.033(4) 0.031(3) 0.006(3) 0.004(3) 0.002(3)
N4 0.026(3) 0.029(4) 0.036(3) 0.000(3) 0.007(3) 0.003(3)
O1 0.046(3) 0.049(4) 0.044(3) -0.001(3) 0.020(3) 0.005(3)
O2 0.031(3) 0.037(3) 0.045(3) 0.004(3) 0.006(2) 0.002(2)
O3 0.052(4) 0.054(4) 0.035(3) 0.007(3) 0.009(3) 0.007(3)
O4 0.049(3) 0.047(4) 0.034(3) 0.009(3) 0.012(3) 0.014(3)
O5 0.047(3) 0.043(4) 0.044(3) 0.004(3) 0.014(3) -0.010(3)
O6 0.040(3) 0.032(3) 0.037(3) -0.004(2) 0.013(2) -0.004(2)
O7 0.058(4) 0.055(4) 0.045(4) -0.016(3) 0.010(3) -0.001(3)
O8 0.041(3) 0.039(3) 0.052(4) -0.013(3) 0.010(3) -0.008(3)
O9 0.046(3) 0.048(4) 0.047(3) 0.008(3) 0.015(3) -0.003(3)
O10 0.030(3) 0.057(4) 0.043(3) 0.006(3) 0.011(2) 0.009(3)
O11 0.037(3) 0.047(4) 0.039(3) -0.002(3) 0.003(2) -0.003(3)
O12 0.041(3) 0.032(3) 0.037(3) -0.003(3) 0.009(2) 0.004(2)
O13 0.042(3) 0.038(3) 0.062(4) 0.002(3) 0.005(3) -0.009(3)
O14 0.036(3) 0.053(4) 0.045(3) -0.002(3) 0.003(3) -0.008(3)
O15 0.033(3) 0.028(3) 0.043(3) 0.004(3) 0.005(2) -0.001(2)
O16 0.042(3) 0.042(3) 0.046(3) 0.004(3) 0.020(3) -0.002(2)
O17 0.040(3) 0.061(4) 0.043(3) -0.012(3) 0.016(3) -0.002(3)
O18 0.035(3) 0.059(4) 0.046(3) -0.004(3) 0.019(3) -0.004(3)
O19 0.042(3) 0.035(3) 0.038(3) -0.005(3) 0.004(2) -0.003(2)
O20 0.038(3) 0.032(3) 0.045(3) 0.004(3) 0.016(2) 0.000(2)
O21 0.048(3) 0.044(4) 0.056(4) -0.007(3) 0.013(3) 0.014(3)
O22 0.035(3) 0.048(4) 0.043(3) -0.005(3) 0.005(2) 0.005(3)
O23 0.043(3) 0.053(4) 0.040(3) -0.004(3) 0.015(3) -0.004(3)
O24 0.037(3) 0.045(3) 0.046(3) -0.002(3) 0.012(3) 0.000(2)
O25 0.038(3) 0.038(3) 0.043(3) -0.001(3) 0.014(3) 0.006(2)
O26 0.040(3) 0.033(3) 0.047(3) 0.005(3) 0.017(3) 0.006(2)
O27 0.055(4) 0.044(4) 0.041(3) 0.008(3) 0.012(3) 0.006(3)
O28 0.032(3) 0.041(3) 0.043(3) 0.005(3) 0.006(2) 0.006(2)
O29 0.050(4) 0.160(8) 0.051(4) 0.005(5) 0.021(3) 0.002(4)
O30 0.043(3) 0.056(4) 0.070(4) -0.004(3) 0.017(3) 0.012(3)
O31 0.093(6) 0.092(6) 0.086(5) 0.052(5) 0.031(4) 0.016(4)
O32 0.142(7) 0.091(6) 0.064(5) -0.036(4) 0.050(5) -0.036(5)
O33 0.048(4) 0.067(5) 0.071(4) -0.014(4) 0.020(3) -0.020(3)
O34 0.072(5) 0.146(8) 0.051(4) 0.005(5) 0.029(4) 0.007(5)
C1 0.042(5) 0.036(5) 0.042(5) -0.016(4) 0.011(4) 0.000(4)
C2 0.033(4) 0.040(5) 0.052(5) -0.006(4) 0.012(4) 0.004(4)
C3 0.025(4) 0.033(5) 0.056(5) -0.008(4) 0.004(4) 0.001(3)
C4 0.035(4) 0.024(4) 0.047(5) -0.011(4) 0.004(4) -0.004(3)
C5 0.056(6) 0.047(6) 0.054(6) -0.001(5) 0.014(5) -0.002(4)
C6 0.065(7) 0.085(8) 0.044(6) 0.015(6) 0.007(5) 0.022(6)
C10 0.041(5) 0.031(5) 0.037(5) 0.001(4) 0.002(4) 0.005(4)
C11 0.046(5) 0.034(5) 0.053(6) 0.000(4) 0.002(4) -0.001(4)
C12 0.110(9) 0.040(6) 0.090(8) -0.023(6) 0.045(7) -0.025(6)
C13 0.088(8) 0.038(6) 0.138(11) 0.007(7) 0.018(8) 0.018(6)
C14 0.076(7) 0.065(7) 0.085(7) -0.003(6) 0.022(6) -0.023(6)
C15 0.046(5) 0.047(6) 0.061(6) -0.017(5) 0.010(5) 0.002(4)
C16 0.074(8) 0.105(10) 0.085(9) -0.055(8) 0.010(7) -0.036(7)
C17 0.137(13) 0.052(9) 0.30(2) -0.054(12) 0.084(14) -0.017(8)
C18 0.075(8) 0.148(13) 0.138(11) -0.087(10) 0.034(8) -0.060(8)
C19 0.140(13) 0.192(17) 0.098(10) -0.087(11) 0.040(9) -0.097(12)
C20 0.038(5) 0.048(6) 0.047(5) 0.011(5) 0.007(4) -0.006(4)
C21 0.056(6) 0.093(8) 0.068(7) 0.006(6) 0.038(5) 0.002(6)
C25 0.043(5) 0.037(5) 0.033(5) 0.002(4) 0.014(4) 0.004(4)
C26 0.043(5) 0.039(5) 0.042(5) -0.003(4) 0.000(4) -0.011(4)
C27 0.065(6) 0.040(6) 0.070(7) -0.004(5) 0.003(5) 0.002(5)
C28 0.083(8) 0.076(8) 0.078(7) -0.015(6) 0.031(6) -0.023(6)
C29 0.072(7) 0.042(6) 0.057(6) -0.007(5) -0.003(5) 0.003(5)
C30 0.044(5) 0.041(6) 0.057(6) 0.000(5) 0.012(4) -0.011(4)
C31 0.057(6) 0.057(7) 0.070(7) -0.001(5) 0.005(5) -0.028(5)
C35 0.034(4) 0.030(5) 0.044(5) -0.003(4) 0.006(4) -0.001(3)
C36 0.036(4) 0.033(5) 0.041(5) 0.003(4) 0.005(4) -0.004(3)
C37 0.030(4) 0.033(5) 0.062(6) 0.015(4) 0.016(4) 0.000(3)
C38 0.029(4) 0.038(5) 0.043(5) 0.006(4) 0.015(4) 0.008(3)
C39 0.049(6) 0.066(7) 0.049(6) 0.010(5) 0.021(5) 0.008(5)
C40 0.056(6) 0.100(8) 0.036(5) -0.017(5) 0.020(4) -0.018(6)
C44 0.037(4) 0.043(6) 0.036(5) 0.007(4) 0.009(4) -0.004(4)
C45 0.051(5) 0.049(6) 0.051(6) 0.013(5) 0.015(4) 0.004(4)
C46 0.087(8) 0.072(8) 0.068(7) 0.037(6) 0.000(6) -0.011(6)
C47 0.069(7) 0.066(7) 0.106(8) 0.028(7) 0.033(6) 0.028(6)
C48 0.089(8) 0.064(7) 0.059(6) 0.027(6) -0.006(6) -0.008(6)
C49 0.052(5) 0.043(6) 0.047(5) 0.002(5) 0.013(4) 0.017(4)
C50 0.062(7) 0.069(7) 0.081(7) 0.012(6) 0.026(6) 0.032(6)
C54 0.042(5) 0.045(5) 0.035(5) 0.000(4) -0.001(4) 0.007(4)
C55 0.046(5) 0.077(7) 0.046(5) -0.021(5) 0.004(4) -0.028(5)
C56 0.075(7) 0.096(9) 0.074(7) -0.029(7) 0.025(6) -0.028(6)
C57 0.070(8) 0.168(14) 0.072(8) -0.020(9) -0.017(6) -0.007(9)
C58 0.094(9) 0.127(12) 0.103(9) -0.055(9) 0.032(8) -0.063(8)
C59 0.030(4) 0.044(5) 0.041(5) -0.009(4) 0.010(4) -0.001(4)
C60 0.057(6) 0.027(5) 0.058(6) 0.002(4) 0.011(4) 0.012(4)
C61 0.134(11) 0.059(7) 0.070(7) 0.027(6) 0.038(7) 0.028(7)
C62 0.067(7) 0.051(6) 0.081(7) -0.007(5) 0.016(5) 0.019(5)
C63 0.052(6) 0.041(6) 0.144(11) -0.005(6) 0.011(6) -0.010(5)
C64 0.044(5) 0.039(5) 0.045(5) 0.000(4) 0.008(4) 0.005(4)
C65 0.057(6) 0.053(6) 0.057(6) 0.022(5) 0.011(5) 0.018(5)
C66 0.060(7) 0.159(13) 0.133(11) 0.070(10) 0.041(7) 0.045(8)
C67 0.094(9) 0.118(11) 0.100(10) 0.052(8) 0.032(8) 0.041(8)
C68 0.123(11) 0.056(8) 0.124(11) 0.016(7) 0.028(9) 0.020(7)
C73 0.039(5) 0.081(8) 0.082(7) 0.029(6) 0.015(5) 0.019(5)
C74 0.064(9) 0.138(14) 0.184(16) -0.025(12) 0.046(10) 0.036(9)
C75 0.118(12) 0.103(12) 0.138(13) 0.022(10) 0.066(11) 0.057(9)
C76 0.084(8) 0.056(7) 0.092(8) -0.006(6) 0.034(6) 0.032(6)
C85 0.043(6) 0.106(10) 0.108(9) -0.031(8) 0.024(6) -0.010(6)
C86 0.070(10) 0.29(3) 0.119(13) -0.027(15) 0.059(10) -0.041(13)
C87 0.129(15) 0.174(19) 0.133(14) -0.029(13) 0.060(13) -0.096(13)
C88 0.094(9) 0.081(9) 0.095(8) -0.013(7) 0.052(7) -0.045(7)

loop_
_atom_type_symbol
_atom_type_description
_atom_type_scat_dispersion_real
_atom_type_scat_dispersion_imag
_atom_type_scat_source
C C 0.0033 0.0016 'International Tables Vol C Tables 4.2.6.8 and 6.1.1.4'
H H 0.0000 0.0000 'International Tables Vol C Tables 4.2.6.8 and 6.1.1.4'
N N 0.0061 0.0033 'International Tables Vol C Tables 4.2.6.8 and 6.1.1.4'
O O 0.0106 0.0060 'International Tables Vol C Tables 4.2.6.8 and 6.1.1.4'
W W -0.8490 6.8722 'International Tables Vol C Tables 4.2.6.8 and 6.1.1.4'
P P 0.1023 0.0942 'International Tables Vol C Tables 4.2.6.8 and 6.1.1.4'
F F 0.0171 0.0103 'International Tables Vol C Tables 4.2.6.8 and 6.1.1.4'

loop_
_geom_angle_atom_site_label_1
_geom_angle_atom_site_label_2
_geom_angle_atom_site_label_3
_geom_angle
O1 W1 O5 94.6(2)
O1 W1 O7 93.7(2)
O5 W1 O7 171.6(2)
O1 W1 O3 175.1(2)
O5 W1 O3 85.5(2)
O7 W1 O3 86.1(2)
O1 W1 W2 93.78(14)
O5 W1 W2 90.20(14)
O7 W1 W2 89.76(16)
O3 W1 W2 91.06(15)
O1 W1 O29 87.2(2)
O5 W1 O29 94.4(2)
O7 W1 O29 85.5(2)
O3 W1 O29 88.0(2)
W2 W1 O29 175.22(18)
N1 W2 O8 92.3(2)
N1 W2 O6 96.4(2)
O8 W2 O6 171.2(2)
N1 W2 O4 177.1(2)
O8 W2 O4 85.4(2)
O6 W2 O4 85.9(2)
N1 W2 W1 88.78(16)
O8 W2 W1 90.68(15)
O6 W2 W1 90.15(13)
O4 W2 W1 89.51(13)
N2 W3 O12 89.8(2)
N2 W3 O14 98.6(2)
O12 W3 O14 171.6(2)
N2 W3 O10 174.6(2)
O12 W3 O10 85.21(19)
O14 W3 O10 86.4(2)
N2 W3 W4 88.56(16)
O12 W3 W4 90.03(13)
O14 W3 W4 90.33(15)
O10 W3 W4 89.25(14)
O2 W4 O13 97.8(2)
O2 W4 O9 173.3(2)
O13 W4 O9 86.9(2)
O2 W4 O11 90.0(2)
O13 W4 O11 172.2(2)
O9 W4 O11 85.3(2)
O2 W4 W3 93.49(14)
O13 W4 W3 90.11(15)
O9 W4 W3 91.33(15)
O11 W4 W3 90.43(15)
O2 W4 O31 90.0(2)
O13 W4 O31 83.6(3)
O9 W4 O31 85.7(2)
O11 W4 O31 95.4(2)
W3 W4 O31 173.20(19)
O15 W5 O19 90.29(19)
O15 W5 O21 98.0(2)
O19 W5 O21 171.7(2)
O15 W5 O17 173.4(2)
O19 W5 O17 84.9(2)
O21 W5 O17 86.8(2)
O15 W5 W6 93.64(14)
O19 W5 W6 90.11(14)
O21 W5 W6 90.18(15)
O17 W5 W6 90.96(15)
O15 W5 O32 91.0(2)
O19 W5 O32 92.3(3)
O21 W5 O32 86.8(3)
O17 W5 O32 84.7(2)
W6 W5 O32 174.8(2)
N3 W6 O22 98.5(2)
N3 W6 O20 90.2(2)
O22 W6 O20 171.28(19)
N3 W6 O18 174.8(2)
O22 W6 O18 86.5(2)
O20 W6 O18 84.84(19)
N3 W6 W5 88.81(17)
O22 W6 W5 90.11(14)
O20 W6 W5 90.27(14)
O18 W6 W5 89.53(15)
O28 W7 N4 91.9(2)
O28 W7 O26 171.4(2)
N4 W7 O26 96.7(2)
O28 W7 O24 86.2(2)
N4 W7 O24 177.1(2)
O26 W7 O24 85.13(19)
O28 W7 W8 90.41(14)
N4 W7 W8 88.57(15)
O26 W7 W8 89.71(13)
O24 W7 W8 89.18(13)
O16 W8 O27 93.5(2)
O16 W8 O23 175.37(19)
O27 W8 O23 85.9(2)
O16 W8 O25 95.4(2)
O27 W8 O25 171.0(2)
O23 W8 O25 85.1(2)
O16 W8 W7 93.24(14)
O27 W8 W7 90.41(15)
O23 W8 W7 91.35(14)
O25 W8 W7 90.40(14)
O16 W8 O34 84.7(2)
O27 W8 O34 86.4(2)
O23 W8 O34 90.7(2)
O25 W8 O34 93.1(2)
W7 W8 O34 176.1(2)
F1 P1 F3 96.4(6)
F1 P1 F5 92.5(6)
F3 P1 F5 94.0(6)
F1 P1 F2 89.4(6)
F3 P1 F2 92.4(6)
F5 P1 F2 173.0(7)
F1 P1 F6 86.8(6)
F3 P1 F6 176.0(7)
F5 P1 F6 83.2(6)
F2 P1 F6 90.2(6)
F1 P1 F4 173.2(7)
F3 P1 F4 89.7(6)
F5 P1 F4 90.1(6)
F2 P1 F4 87.3(6)
F6 P1 F4 87.3(6)
F7 P2 F10 93.8(7)
F7 P2 F11 174.6(8)
F10 P2 F11 90.5(7)
F7 P2 F12 93.3(7)
F10 P2 F12 90.6(6)
F11 P2 F12 89.9(6)
F7 P2 F8 91.4(7)
F10 P2 F8 174.6(7)
F11 P2 F8 84.3(6)
F12 P2 F8 90.6(6)
F7 P2 F9 89.5(6)
F10 P2 F9 88.3(6)
F11 P2 F9 87.3(6)
F12 P2 F9 177.0(6)
F8 P2 F9 90.3(6)
C1 N1 N2 117.0(6)
C1 N1 W2 120.7(5)
N2 N1 W2 122.3(4)
C4 N2 N1 118.0(6)
C4 N2 W3 121.9(5)
N1 N2 W3 120.1(4)
C35 N3 N4 117.6(6)
C35 N3 W6 120.5(5)
N4 N3 W6 121.8(4)
C38 N4 N3 118.5(6)
C38 N4 W7 120.8(5)
N3 N4 W7 120.6(4)
C1 O1 W1 120.1(5)
C4 O2 W4 119.9(4)
C5 O3 W1 118.5(5)
C5 O4 W2 118.5(5)
C10 O5 W1 118.7(5)
C10 O6 W2 118.2(5)
C15 O7 W1 118.8(5)
C15 O8 W2 117.9(5)
C20 O9 W4 118.8(5)
C20 O10 W3 117.9(5)
C25 O11 W4 118.4(5)
C25 O12 W3 119.2(5)
C30 O13 W4 119.0(5)
C30 O14 W3 118.1(5)
C35 O15 W5 120.0(4)
C38 O16 W8 121.1(4)
C39 O17 W5 119.5(5)
C39 O18 W6 117.5(5)
C44 O19 W5 119.9(5)
C44 O20 W6 118.6(5)
C49 O21 W5 118.7(5)
C49 O22 W6 118.5(5)
C54 O23 W8 119.9(5)
C54 O24 W7 118.3(5)
C59 O25 W8 117.9(5)
C59 O26 W7 118.3(5)
C64 O27 W8 117.8(5)
C64 O28 W7 118.6(5)
C69 O29 C72 110.0(7)
C69 O29 W1 125.5(6)
C72 O29 W1 123.3(6)
C73 O30 C76 107.5(7)
C80 O31 C80A 77.9(17)
C80 O31 C77A 61(2)
C80A O31 C77A 107.8(15)
C80 O31 C77 106.6(11)
C80A O31 C77 96.4(18)
C77A O31 C77 52(3)
C80 O31 W4 129.5(7)
C80A O31 W4 117.1(13)
C77A O31 W4 135.0(12)
C77 O31 W4 117.9(8)
C81A O32 C84B 85.3(17)
C81A O32 C84A 109.0(13)
C84B O32 C84A 53.3(14)
C81A O32 C81B 32.1(14)
C84B O32 C81B 106.4(14)
C84A O32 C81B 102.6(11)
C81A O32 W5 131.3(12)
C84B O32 W5 140.7(12)
C84A O32 W5 112.7(11)
C81B O32 W5 112.7(9)
C85 O33 C88 107.7(7)
C89A O34 C92 113.0(12)
C89A O34 C89 41.4(13)
C92 O34 C89 105.6(13)
C89A O34 W8 118.4(10)
C92 O34 W8 118.0(8)
C89 O34 W8 135.7(10)
O1 C1 C2 120.0(7)
O1 C1 N1 116.5(7)
C2 C1 N1 123.5(8)
C1 C2 C3 118.2(7)
C4 C3 C2 118.5(7)
N2 C4 O2 116.1(7)
N2 C4 C3 124.6(8)
O2 C4 C3 119.3(7)
O4 C5 O3 122.3(8)
O4 C5 C6 119.8(8)
O3 C5 C6 117.9(8)
C7 C6 C9 112.0(10)
C7 C6 C8 111.4(11)
C9 C6 C8 106.8(10)
C7 C6 C5 106.0(10)
C9 C6 C5 111.9(9)
C8 C6 C5 108.8(8)
O6 C10 O5 121.7(7)
O6 C10 C11 118.8(7)
O5 C10 C11 119.2(7)
C10 C11 C12 112.0(7)
C10 C11 C13 105.7(7)
C12 C11 C13 109.9(8)
C10 C11 C14 109.7(7)
C12 C11 C14 109.8(7)
C13 C11 C14 109.6(8)
O7 C15 O8 122.8(8)
O7 C15 C16 118.7(9)
O8 C15 C16 118.3(9)
C19 C16 C18 116.2(11)
C19 C16 C15 113.2(11)
C18 C16 C15 111.1(9)
C19 C16 C17 105.8(12)
C18 C16 C17 106.5(12)
C15 C16 C17 102.8(9)
O9 C20 O10 122.2(8)
O9 C20 C21 117.8(8)
O10 C20 C21 119.8(8)
C24A C21 C22 77.9(14)
C24A C21 C22A 109.0(14)
C22 C21 C22A 33.3(8)
C24A C21 C24 33.0(9)
C22 C21 C24 110.2(14)
C22A C21 C24 138.0(15)
C24A C21 C20 109.6(12)
C22 C21 C20 109.4(12)
C22A C21 C20 108.3(12)
C24 C21 C20 104.1(12)
C24A C21 C23 130.8(16)
C22 C21 C23 112.7(14)
C22A C21 C23 83.3(14)
C24 C21 C23 109.3(14)
C20 C21 C23 110.9(12)
C24A C21 C23A 105.1(14)
C22 C21 C23A 132.9(14)
C22A C21 C23A 111.5(13)
C24 C21 C23A 78.1(13)
C20 C21 C23A 113.2(10)
C23 C21 C23A 32.0(8)
O12 C25 O11 121.9(7)
O12 C25 C26 118.2(7)
O11 C25 C26 119.8(7)
C25 C26 C29 111.7(7)
C25 C26 C27 110.7(7)
C29 C26 C27 111.2(7)
C25 C26 C28 104.3(7)
C29 C26 C28 108.1(7)
C27 C26 C28 110.6(8)
O14 C30 O13 121.4(7)
O14 C30 C31 119.0(8)
O13 C30 C31 119.5(8)
C34 C31 C32 109.4(9)
C34 C31 C33A 45.8(17)
C32 C31 C33A 141(2)
C34 C31 C34A 64.5(14)
C32 C31 C34A 48.7(18)
C33A C31 C34A 108.6(19)
C34 C31 C32A 137(2)
C32 C31 C32A 65.0(14)
C33A C31 C32A 109.6(18)
C34A C31 C32A 110(2)
C34 C31 C30 113.0(9)
C32 C31 C30 106.5(9)
C33A C31 C30 112(2)
C34A C31 C30 107(2)
C32A C31 C30 109.3(19)
C34 C31 C33 106.4(10)
C32 C31 C33 110.2(9)
C33A C31 C33 64.5(14)
C34A C31 C33 140(2)
C32A C31 C33 48.1(16)
C30 C31 C33 111.3(9)
O15 C35 N3 116.8(7)
O15 C35 C36 119.4(7)
N3 C35 C36 123.8(7)
C35 C36 C37 117.3(7)
C38 C37 C36 120.1(7)
O16 C38 N4 116.2(7)
O16 C38 C37 121.2(7)
N4 C38 C37 122.6(7)
O17 C39 O18 122.3(7)
O17 C39 C40 117.7(8)
O18 C39 C40 119.9(8)
C41 C40 C42A 74.0(14)
C41 C40 C43A 133.1(17)
C42A C40 C43A 112.4(15)
C41 C40 C42 107.0(13)
C42A C40 C42 34.2(9)
C43A C40 C42 83.4(14)
C41 C40 C39 108.6(12)
C42A C40 C39 111.7(13)
C43A C40 C39 110.9(13)
C42 C40 C39 108.4(11)
C41 C40 C43 108.9(14)
C42A C40 C43 133.4(14)
C43A C40 C43 32.2(9)
C42 C40 C43 112.8(12)
C39 C40 C43 110.9(9)
C41 C40 C41A 31.4(9)
C42A C40 C41A 104.5(13)
C43A C40 C41A 113.1(14)
C42 C40 C41A 135.1(13)
C39 C40 C41A 103.9(12)
C43 C40 C41A 82.6(13)
O19 C44 O20 121.0(7)
O19 C44 C45 120.3(7)
O20 C44 C45 118.5(7)
C46 C45 C44 111.4(8)
C46 C45 C48 111.3(8)
C44 C45 C48 109.2(7)
C46 C45 C47 109.5(8)
C44 C45 C47 105.2(7)
C48 C45 C47 110.1(8)
O22 C49 O21 121.4(7)
O22 C49 C50 117.4(8)
O21 C49 C50 121.0(8)
C51 C50 C53A 42.0(15)
C51 C50 C52 115.7(12)
C53A C50 C52 142(2)
C51 C50 C49 113.9(10)
C53A C50 C49 111.9(18)
C52 C50 C49 105.7(11)
C51 C50 C51A 68.1(13)
C53A C50 C51A 107.8(19)
C52 C50 C51A 51.0(15)
C49 C50 C51A 110.5(17)
C51 C50 C53 106.6(12)
C53A C50 C53 67.8(14)
C52 C50 C53 106.2(11)
C49 C50 C53 108.3(10)
C51A C50 C53 139.2(18)
C51 C50 C52A 135.6(19)
C53A C50 C52A 106.3(19)
C52 C50 C52A 67.3(13)
C49 C50 C52A 106.7(18)
C51A C50 C52A 113.7(19)
C53 C50 C52A 41.0(15)
O23 C54 O24 121.0(7)
O23 C54 C55 121.1(7)
O24 C54 C55 117.9(8)
C58 C55 C54 110.3(8)
C58 C55 C57 111.6(10)
C54 C55 C57 104.4(8)
C58 C55 C56 107.6(9)
C54 C55 C56 110.8(8)
C57 C55 C56 112.1(9)
O26 C59 O25 122.5(7)
O26 C59 C60 118.4(7)
O25 C59 C60 118.8(7)
C61 C60 C62 112.2(8)
C61 C60 C63 110.6(8)
C62 C60 C63 110.1(8)
C61 C60 C59 110.1(7)
C62 C60 C59 109.1(7)
C63 C60 C59 104.6(7)
O28 C64 O27 122.7(7)
O28 C64 C65 118.6(7)
O27 C64 C65 118.6(7)
C67 C65 C66 114.5(9)
C67 C65 C64 112.5(8)
C66 C65 C64 111.2(8)
C67 C65 C68 107.1(9)
C66 C65 C68 106.8(9)
C64 C65 C68 103.9(7)
O29 C69 C70B 104.2(11)
O29 C69 C70A 103.0(5)
C70B C69 C70A 34.1(10)
C71A C70A C69 109.5(10)
C70A C71A C72 106.7(15)
C71B C70B C69 102.6(17)
C72 C71B C70B 110(2)
C71B C72 O29 103.3(16)
C71B C72 C71A 47.7(15)
O29 C72 C71A 108.3(11)
C74 C73 O30 106.5(9)
C75 C74 C73 111.1(11)
C74 C75 C76 109.0(11)
O30 C76 C75 105.4(10)
C78 C77 O31 107.7(11)
C77 C78 C79 103.8(11)
C80 C79 C78 102.6(11)
O31 C80 C79 108.9(12)
O31 C77A C78A 102.2(16)
C79A C78A C77A 103(2)
C78A C79A C80A 102(2)
O31 C80A C79A 102.4(15)
O32 C81A C82A 109.4(15)
C81A C82A C83A 99.0(14)
C84A C83A C82A 98.1(15)
C83A C84A O32 106.5(14)
C82B C81B O32 103.9(12)
C81B C82B C83B 102.5(13)
C84B C83B C82B 102.6(13)
O32 C84B C83B 108.1(15)
C86 C85 O33 106.6(11)
C87 C86 C85 106.9(13)
C86 C87 C88 109.3(14)
O33 C88 C87 103.9(11)
O34 C89 C90 103.3(14)
C89 C90 C91 104.1(11)
O34 C89A C90A 105.6(16)
C89A C90A C91 98.8(15)
C92 C91 C90A 106.7(13)
C92 C91 C90 102.5(13)
C90A C91 C90 52(2)
O34 C92 C91 102.2(13)
C96 O35 C93 111(3)
C96 O35 C96A 65(2)
C93 O35 C96A 92(3)
C96 O35 C93A 74(2)
C93 O35 C93A 52(3)
C96A O35 C93A 108(3)
C94A C93A O35 94(2)
C93A C94A C95A 121.1(18)
C96A C95A C94A 110(2)
C95A C96A O35 98(2)
C94 C93 O35 96(2)
C93 C94 C95 114(3)
C95 C96 O35 96(2)
C96 C95 C94 117(2)
C100 O36 C97 78(2)
C98 C97 O36 119(2)
C98 C97 C100 75.6(16)
O36 C97 C100 50.6(13)
C98 C97 C99 38.2(9)
O36 C97 C99 82.1(18)
C100 C97 C99 38.5(8)
C97 C98 C99 104.3(15)
C97 C98 C100 67(2)
C99 C98 C100 39.0(10)
C98 C99 C100 102.3(19)
C98 C99 C97 37.5(8)
C100 C99 C97 66(2)
C99 C100 O36 113(3)
C99 C100 C97 75.1(15)
O36 C100 C97 50.9(13)
C99 C100 C98 38.6(10)
O36 C100 C98 84.6(18)
C97 C100 C98 37.5(7)

loop_
_geom_bond_atom_site_label_1
_geom_bond_atom_site_label_2
_geom_bond_distance
W1 O1 1.997(5)
W1 O5 2.071(5)
W1 O7 2.074(6)
W1 O3 2.083(5)
W1 W2 2.2182(4)
W1 O29 2.387(6)
W2 N1 2.048(6)
W2 O8 2.068(5)
W2 O6 2.081(5)
W2 O4 2.121(5)
W3 N2 2.061(6)
W3 O12 2.078(5)
W3 O14 2.084(5)
W3 O10 2.129(5)
W3 W4 2.2133(4)
W4 O2 2.001(5)
W4 O13 2.064(5)
W4 O9 2.073(5)
W4 O11 2.081(5)
W4 O31 2.460(6)
W5 O15 1.998(5)
W5 O19 2.069(5)
W5 O21 2.069(5)
W5 O17 2.069(5)
W5 W6 2.2162(4)
W5 O32 2.438(7)
W6 N3 2.057(5)
W6 O22 2.075(5)
W6 O20 2.076(5)
W6 O18 2.129(5)
W7 O28 2.058(5)
W7 N4 2.065(6)
W7 O26 2.080(5)
W7 O24 2.128(5)
W7 W8 2.2174(4)
W8 O16 1.994(5)
W8 O27 2.066(5)
W8 O23 2.068(5)
W8 O25 2.071(5)
W8 O34 2.416(6)
P1 F1 1.502(12)
P1 F3 1.502(10)
P1 F5 1.525(11)
P1 F2 1.558(12)
P1 F6 1.586(13)
P1 F4 1.599(10)
P2 F7 1.497(14)
P2 F10 1.530(13)
P2 F11 1.537(12)
P2 F12 1.564(11)
P2 F8 1.580(12)
P2 F9 1.599(10)
N1 C1 1.388(9)
N1 N2 1.434(8)
N2 C4 1.342(9)
N3 C35 1.374(9)
N3 N4 1.422(8)
N4 C38 1.365(8)
O1 C1 1.327(9)
O2 C4 1.350(9)
O3 C5 1.287(10)
O4 C5 1.270(9)
O5 C10 1.278(9)
O6 C10 1.277(9)
O7 C15 1.265(10)
O8 C15 1.280(10)
O9 C20 1.273(9)
O10 C20 1.278(9)
O11 C25 1.280(8)
O12 C25 1.270(8)
O13 C30 1.284(9)
O14 C30 1.272(9)
O15 C35 1.328(9)
O16 C38 1.321(8)
O17 C39 1.270(10)
O18 C39 1.281(10)
O19 C44 1.266(9)
O20 C44 1.296(9)
O21 C49 1.278(9)
O22 C49 1.275(9)
O23 C54 1.271(9)
O24 C54 1.299(9)
O25 C59 1.270(9)
O26 C59 1.263(8)
O27 C64 1.288(9)
O28 C64 1.272(9)
O29 C69 1.373(10)
O29 C72 1.405(11)
O30 C73 1.440(10)
O30 C76 1.465(10)
O31 C80 1.374(12)
O31 C80A 1.462(18)
O31 C77A 1.462(18)
O31 C77 1.468(13)
O32 C81A 1.374(15)
O32 C84B 1.395(16)
O32 C84A 1.467(15)
O32 C81B 1.484(13)
O33 C85 1.470(11)
O33 C88 1.481(11)
O34 C89A 1.353(15)
O34 C92 1.369(13)
O34 C89 1.376(16)
C1 C2 1.370(10)
C2 C3 1.392(10)
C3 C4 1.368(10)
C5 C6 1.528(12)
C6 C7 1.461(16)
C6 C9 1.509(13)
C6 C8 1.511(15)
C10 C11 1.484(10)
C11 C12 1.499(12)
C11 C13 1.539(11)
C11 C14 1.547(12)
C15 C16 1.510(12)
C16 C19 1.434(15)
C16 C18 1.476(15)
C16 C17 1.637(18)
C20 C21 1.526(12)
C21 C24A 1.46(3)
C21 C22 1.48(3)
C21 C22A 1.51(3)
C21 C24 1.52(3)
C21 C23 1.53(3)
C21 C23A 1.56(2)
C25 C26 1.515(10)
C26 C29 1.516(11)
C26 C27 1.525(11)
C26 C28 1.551(11)
C30 C31 1.529(11)
C31 C34 1.503(12)
C31 C32 1.506(12)
C31 C33A 1.508(17)
C31 C34A 1.518(17)
C31 C32A 1.518(16)
C31 C33 1.532(12)
C35 C36 1.382(10)
C36 C37 1.391(10)
C37 C38 1.371(10)
C39 C40 1.520(11)
C40 C41 1.43(3)
C40 C42A 1.44(3)
C40 C43A 1.48(3)
C40 C42 1.49(2)
C40 C43 1.547(19)
C40 C41A 1.63(3)
C44 C45 1.508(11)
C45 C46 1.483(12)
C45 C48 1.520(12)
C45 C47 1.540(11)
C49 C50 1.516(11)
C50 C51 1.445(19)
C50 C53A 1.47(4)
C50 C52 1.473(19)
C50 C51A 1.57(4)
C50 C53 1.589(18)
C50 C52A 1.59(4)
C54 C55 1.504(11)
C55 C58 1.481(14)
C55 C57 1.524(15)
C55 C56 1.529(12)
C59 C60 1.542(10)
C60 C61 1.518(12)
C60 C62 1.519(11)
C60 C63 1.535(11)
C64 C65 1.528(11)
C65 C67 1.451(13)
C65 C66 1.477(13)
C65 C68 1.580(14)
C69 C70B 1.48(2)
C69 C70A 1.5418
C70A C71A 1.34(2)
C71A C72 1.44(2)
C70B C71B 1.46(3)
C71B C72 1.32(3)
C73 C74 1.438(14)
C74 C75 1.336(17)
C75 C76 1.475(14)
C77 C78 1.419(18)
C78 C79 1.49(3)
C79 C80 1.455(18)
C77A C78A 1.50(2)
C78A C79A 1.40(4)
C79A C80A 1.49(2)
C81A C82A 1.447(17)
C82A C83A 1.68(2)
C83A C84A 1.407(17)
C81B C82B 1.441(16)
C82B C83B 1.68(2)
C83B C84B 1.428(18)
C85 C86 1.436(17)
C86 C87 1.41(2)
C87 C88 1.484(16)
C89 C90 1.472(18)
C90 C91 1.50(2)
C89A C90A 1.42(2)
C90A C91 1.49(3)
C91 C92 1.446(17)
O35 C96 1.49(3)
O35 C93 1.51(3)
O35 C96A 1.51(3)
O35 C93A 1.54(2)
C93A C94A 1.17(2)
C94A C95A 1.41(3)
C95A C96A 1.17(2)
C93 C94 1.17(2)
C94 C95 1.42(4)
C96 C95 1.19(2)
O36 C100 1.39(3)
O36 C97 1.39(3)
C97 C98 1.16(2)
C97 C100 1.76(4)
C97 C99 1.86(3)
C98 C99 1.18(3)
C98 C100 1.85(3)
C99 C100 1.19(3)
